data_7107448
loop_
_publ_author_name
'Ridla Bakri'
'Andrew Booth'
'Gavin Harle'
'Paul S. Middleton'
'Corinne Wills'
'William Clegg'
'Ross W. Harrington'
'R. John Errington'

_publ_section_title
;
 Rational addition of capping groups to the phosphomolybdate Keggin anion
 [PMo<sub>12</sub>O<sub>40</sub>]<sup>3-</sup> by mild, non-aqueous
 reductive aggregation
;
_journal_name_full 'Chem. Commun.'
_journal_page_first 2779
_journal_paper_doi 10.1039/c2cc17670j
_journal_volume 48
_journal_year 2012
_chemical_formula_moiety '3 C16 H36 N +,C4 H6 Co Mo12 N2 O40 P 3-,C2 H3 N'
_chemical_formula_sum 'C54 H117 Co Mo12 N6 O40 P'
_chemical_formula_weight 2731.72
_chemical_name_systematic
;
?
;
_space_group_IT_number 64
_symmetry_cell_setting orthorhombic
_symmetry_space_group_name_Hall '-C 2ac 2'
_symmetry_space_group_name_H-M 'C m c a'
_atom_sites_solution_hydrogens geom
_atom_sites_solution_primary direct
_atom_sites_solution_secondary difmap
_audit_creation_method SHELXL-97
_cell_angle_alpha 90.00
_cell_angle_beta 90.00
_cell_angle_gamma 90.00
_cell_formula_units_Z 8
_cell_length_a 17.975(4)
_cell_length_b 22.382(9)
_cell_length_c 44.296(16)
_cell_measurement_reflns_used 185
_cell_measurement_temperature 150(2)
_cell_measurement_theta_max 27.50
_cell_measurement_theta_min 2.50
_cell_volume 17821(10)
_computing_cell_refinement EvalCCD
_computing_data_collection 'Nonius COLLECT'
_computing_data_reduction EvalCCD
_computing_molecular_graphics 'Bruker SHELXTL'
_computing_publication_material 'Bruker SHELXTL and local programs'
_computing_structure_refinement 'Bruker SHELXTL'
_computing_structure_solution 'Bruker SHELXTL'
_diffrn_ambient_temperature 150(2)
_diffrn_measured_fraction_theta_full 0.971
_diffrn_measured_fraction_theta_max 0.971
_diffrn_measurement_device_type 'Nonius KappaCCD diffractometer'
_diffrn_measurement_method '\f and \w scans'
_diffrn_radiation_monochromator graphite
_diffrn_radiation_source 'sealed tube'
_diffrn_radiation_type MoK\a
_diffrn_radiation_wavelength 0.71073
_diffrn_reflns_av_R_equivalents 0.0717
_diffrn_reflns_av_sigmaI/netI 0.0547
_diffrn_reflns_limit_h_max 21
_diffrn_reflns_limit_h_min -21
_diffrn_reflns_limit_k_max 26
_diffrn_reflns_limit_k_min -26
_diffrn_reflns_limit_l_max 52
_diffrn_reflns_limit_l_min -52
_diffrn_reflns_number 48140
_diffrn_reflns_theta_full 25.00
_diffrn_reflns_theta_max 25.00
_diffrn_reflns_theta_min 3.96
_exptl_absorpt_coefficient_mu 1.909
_exptl_absorpt_correction_T_max 0.598
_exptl_absorpt_correction_T_min 0.563
_exptl_absorpt_correction_type multi-scan
_exptl_absorpt_process_details SADABS
_exptl_crystal_colour blue
_exptl_crystal_density_diffrn 2.036
_exptl_crystal_density_method 'not measured'
_exptl_crystal_description block
_exptl_crystal_F_000 10792
_exptl_crystal_size_max 0.34
_exptl_crystal_size_mid 0.30
_exptl_crystal_size_min 0.30
_refine_diff_density_max 0.903
_refine_diff_density_min -1.535
_refine_diff_density_rms 0.127
_refine_ls_extinction_method none
_refine_ls_goodness_of_fit_ref 1.089
_refine_ls_hydrogen_treatment constr
_refine_ls_matrix_type full
_refine_ls_number_parameters 794
_refine_ls_number_reflns 7887
_refine_ls_number_restraints 1005
_refine_ls_restrained_S_all 1.063
_refine_ls_R_factor_all 0.0607
_refine_ls_R_factor_gt 0.0409
_refine_ls_shift/su_max 0.003
_refine_ls_shift/su_mean 0.000
_refine_ls_structure_factor_coef Fsqd
_refine_ls_weighting_details 'calc w=1/[\s^2^(Fo^2^)+(0.0000P)^2^+186.6674P] where P=(Fo^2^+2Fc^2^)/3'
_refine_ls_weighting_scheme calc
_refine_ls_wR_factor_gt 0.0782
_refine_ls_wR_factor_ref 0.0870
_reflns_number_gt 6224
_reflns_number_total 7887
_reflns_threshold_expression I>2\s(I)
_cod_data_source_file c2cc17670j.txt
_cod_data_source_block rje411_salt_of_1
_cod_database_code 7107448
_computing_special_details
;
TITL rje411 in Cmca
CELL 0.71073 17.975 22.382 44.296 90.000 90.000 90.000
ZERR 8.00 0.004 0.009 0.016 0.000 0.000 0.000
LATT 7
SYMM -X, 0.5-Y, 0.5+Z
SYMM -X, 0.5+Y, 0.5-Z
SYMM X, -Y, -Z
SFAC C H O P MO N Co
UNIT 432 936 320 8 96 48 8

REM blue block
SIZE 0.34 0.30 0.30
TEMP -123
OMIT -3 50
OMIT 4 2 1
OMIT 1 3 36
OMIT 5 25 3

L.S. 8
ACTA
BOND
FMAP 2
PLAN 10

SIMU 0.01 $C $N
DELU 0.01 $C $N

REM EXTI 0.000010
WGHT 0.000000 186.667404
FVAR 0.02151 0.53848
MO1 5 0.598082 0.674713 0.691801 11.00000 0.01841 0.02212 =
0.01765 -0.00478 -0.00229 0.00055
MO2 5 0.500000 0.765379 0.644355 10.50000 0.03328 0.01108 =
0.02237 0.00082 0.00000 0.00000
MO3 5 0.602531 0.698681 0.580679 11.00000 0.02728 0.02427 =
0.02079 0.00135 0.00387 -0.00914
MO4 5 0.604183 0.547369 0.568555 11.00000 0.02674 0.02780 =
0.01783 -0.00537 0.00047 0.00847
MO5 5 0.699729 0.607030 0.627670 11.00000 0.01887 0.05198 =
0.02367 -0.01155 -0.00330 0.01179
MO6 5 0.597534 0.507185 0.679862 11.00000 0.07004 0.02359 =
0.01650 -0.00151 -0.00809 0.02620
MO7 5 0.500000 0.448517 0.620230 10.50000 0.08346 0.01233 =
0.01786 -0.00205 0.00000 0.00000
CO 7 0.500000 0.579889 0.727510 10.50000 0.04306 0.02015 =
0.01481 -0.00006 0.00000 0.00000
P 4 0.500000 0.606946 0.630730 10.50000 0.01762 0.01105 =
0.01218 -0.00008 0.00000 0.00000
O1 3 0.500000 0.499625 0.701761 10.50000 0.07812 0.01892 =
0.01302 0.00429 0.00000 0.00000
O2 3 0.587868 0.588298 0.696810 11.00000 0.03215 0.02442 =
0.01657 -0.00183 -0.00500 0.00864
O3 3 0.500000 0.670274 0.713753 10.50000 0.02615 0.01849 =
0.01446 -0.00119 0.00000 0.00000
O4 3 0.654464 0.474413 0.705302 11.00000 0.09895 0.04767 =
0.02227 0.00035 -0.01143 0.04962
O5 3 0.655374 0.692990 0.720551 11.00000 0.02643 0.04424 =
0.02551 -0.01012 -0.00588 0.00005
O6 3 0.500000 0.840857 0.643875 10.50000 0.08218 0.01941 =
0.02795 -0.00044 0.00000 0.00000
O7 3 0.573183 0.748728 0.676127 11.00000 0.02700 0.02237 =
0.02390 -0.00170 0.00056 -0.00583
O8 3 0.571240 0.444557 0.655108 11.00000 0.09930 0.02232 =
0.02033 0.00012 -0.00598 0.02678
O9 3 0.663945 0.655568 0.660345 11.00000 0.01518 0.03617 =
0.02548 -0.00654 -0.00082 -0.00016
O10 3 0.572837 0.744479 0.613986 11.00000 0.03129 0.01842 =
0.02464 -0.00027 0.00148 -0.00830
O11 3 0.791450 0.603676 0.634374 11.00000 0.02345 0.11661 =
0.03131 -0.02353 -0.00787 0.02426
O12 3 0.637185 0.750052 0.556707 11.00000 0.04942 0.03190 =
0.03300 -0.00130 0.01581 -0.01700
O13 3 0.500000 0.693098 0.568950 10.50000 0.03158 0.02293 =
0.02103 0.00647 0.00000 0.00000
O14 3 0.663584 0.541035 0.652540 11.00000 0.04664 0.04105 =
0.01885 -0.00581 -0.00607 0.02576
O15 3 0.691848 0.672547 0.600782 11.00000 0.02153 0.05078 =
0.02569 -0.00668 0.00385 -0.00927
O16 3 0.500000 0.376384 0.609886 10.50000 0.16373 0.01493 =
0.02340 -0.00240 0.00000 0.00000
O17 3 0.637733 0.507257 0.539442 11.00000 0.04044 0.03729 =
0.02715 -0.00803 0.00115 0.01058
O18 3 0.690544 0.554645 0.593440 11.00000 0.02631 0.05404 =
0.02213 -0.00690 -0.00036 0.01818
O19 3 0.573297 0.482258 0.596788 11.00000 0.05242 0.01896 =
0.02278 -0.00230 -0.00403 0.01280
O20 3 0.500000 0.550467 0.560585 10.50000 0.02863 0.02647 =
0.01967 -0.00315 0.00000 0.00000
O21 3 0.616908 0.625757 0.555335 11.00000 0.02285 0.02981 =
0.02110 -0.00268 0.00314 -0.00027
O24 3 0.500000 0.657739 0.654073 10.50000 0.02002 0.01297 =
0.01273 -0.00093 0.00000 0.00000
O22 3 0.500000 0.545617 0.646099 10.50000 0.03934 0.01530 =
0.01572 -0.00039 0.00000 0.00000
O23 3 0.570255 0.612475 0.611121 11.00000 0.01447 0.01894 =
0.01842 -0.00141 0.00092 0.00229
SAME N5 C51A C52A
SAME N4 C49 C50
N5 6 0.414896 0.572635 0.759502 11.00000 0.06551 0.07849 =
0.02323 0.01605 0.01164 0.04048
PART 5
C51 1 0.352059 0.561826 0.769455 21.00000 0.05707 0.06826 =
0.01603 0.00108 0.00476 0.03004
C52 1 0.278437 0.557638 0.784941 21.00000 0.05797 0.08218 =
0.03009 -0.00322 0.02102 0.01017
AFIX 33
H52A 2 0.249942 0.524363 0.776393 21.00000 -1.50000
H52B 2 0.250905 0.594987 0.782022 21.00000 -1.50000
H52C 2 0.286156 0.550818 0.806569 21.00000 -1.50000
AFIX 0
PART 6
C51A 1 0.371945 0.591654 0.775857 -21.00000 0.05303 0.05589 =
0.01785 -0.00165 0.00182 0.02827
C52A 1 0.304494 0.604430 0.792871 -21.00000 0.04144 0.07318 =
0.03141 -0.00940 0.00670 0.01279
AFIX 33
H52D 2 0.314266 0.636642 0.807323 -21.00000 -1.50000
H52E 2 0.288829 0.568480 0.803784 -21.00000 -1.50000
H52F 2 0.264983 0.616769 0.778960 -21.00000 -1.50000
AFIX 0
SAME N2 > C32
SAME N3 > C48
SAME N1 C5 > C16 C1 > C4
SAME N1 C13 > C16 C9 > C12 C5 > C8 C1 > C4
PART -1
N1 6 0.536238 0.330678 0.736223 10.50000 0.04642 0.02134 =
0.02666 0.00875 -0.00690 0.00075
C1 1 0.590468 0.326508 0.762781 10.50000 0.04914 0.02992 =
0.03188 0.00803 -0.01125 -0.00327
AFIX 23
H1A 2 0.563538 0.310051 0.780415 10.50000 -1.20000
H1B 2 0.630353 0.297880 0.757461 10.50000 -1.20000
AFIX 0
C2 1 0.626390 0.385551 0.772006 10.50000 0.05858 0.04272 =
0.03879 0.00222 -0.01571 -0.00943
AFIX 23
H2A 2 0.588234 0.412539 0.780598 10.50000 -1.20000
H2B 2 0.648281 0.405213 0.754065 10.50000 -1.20000
AFIX 0
C3 1 0.687272 0.373774 0.795525 10.50000 0.05167 0.05225 =
0.04542 0.00389 -0.01297 -0.01130
AFIX 23
H3A 2 0.703903 0.412403 0.804069 10.50000 -1.20000
H3B 2 0.666039 0.349767 0.812202 10.50000 -1.20000
AFIX 0
C4 1 0.753666 0.341371 0.782713 10.50000 0.04407 0.07407 =
0.06493 0.00072 -0.00471 -0.01374
AFIX 33
H4A 2 0.790249 0.334544 0.798751 10.50000 -1.50000
H4B 2 0.776195 0.365592 0.766710 10.50000 -1.50000
H4C 2 0.737718 0.302911 0.774351 10.50000 -1.50000
AFIX 0
C5 1 0.577370 0.347730 0.707681 10.50000 0.04384 0.02332 =
0.02949 0.00811 -0.00713 0.00896
AFIX 23
H5A 2 0.540520 0.352381 0.691237 10.50000 -1.20000
H5B 2 0.601006 0.387172 0.710897 10.50000 -1.20000
AFIX 0
C6 1 0.636563 0.304360 0.697287 10.50000 0.04662 0.03254 =
0.04224 0.00409 -0.00577 0.01359
AFIX 23
H6A 2 0.614342 0.264098 0.695209 10.50000 -1.20000
H6B 2 0.676187 0.302058 0.712767 10.50000 -1.20000
AFIX 0
C7 1 0.670790 0.322838 0.667235 10.50000 0.04305 0.03108 =
0.03160 -0.00079 -0.01005 0.01089
AFIX 23
H7A 2 0.631802 0.323014 0.651449 10.50000 -1.20000
H7B 2 0.690926 0.363868 0.668951 10.50000 -1.20000
AFIX 0
C8 1 0.732390 0.280659 0.658105 10.50000 0.04461 0.04186 =
0.05540 -0.00844 -0.00928 0.01308
AFIX 33
H8A 2 0.753664 0.293692 0.638829 10.50000 -1.50000
H8B 2 0.712260 0.240196 0.655926 10.50000 -1.50000
H8C 2 0.771219 0.280717 0.673636 10.50000 -1.50000
AFIX 0
C9 1 0.476970 0.377451 0.742385 10.50000 0.04931 0.02573 =
0.02699 0.00668 -0.00344 0.00200
AFIX 23
H9A 2 0.443318 0.379121 0.724712 10.50000 -1.20000
H9B 2 0.501674 0.416851 0.744022 10.50000 -1.20000
AFIX 0
C10 1 0.429753 0.368066 0.770564 10.50000 0.05241 0.03200 =
0.02520 0.01046 -0.00016 -0.00062
AFIX 23
H10A 2 0.393969 0.335240 0.766883 10.50000 -1.20000
H10B 2 0.462354 0.356028 0.787520 10.50000 -1.20000
AFIX 0
C11 1 0.387410 0.424073 0.779265 10.50000 0.05253 0.04225 =
0.03258 0.00728 0.00042 0.00370
AFIX 23
H11A 2 0.423295 0.456658 0.783312 10.50000 -1.20000
H11B 2 0.355632 0.436552 0.762135 10.50000 -1.20000
AFIX 0
C12 1 0.339533 0.414836 0.806694 10.50000 0.05066 0.07290 =
0.04736 0.00666 0.01282 0.00957
AFIX 33
H12A 2 0.313830 0.452188 0.811642 10.50000 -1.50000
H12B 2 0.370786 0.402742 0.823761 10.50000 -1.50000
H12C 2 0.302768 0.383555 0.802561 10.50000 -1.50000
AFIX 0
C13 1 0.500199 0.269640 0.733058 10.50000 0.05306 0.02190 =
0.03917 0.00525 -0.00753 -0.00330
AFIX 23
H13A 2 0.540087 0.239177 0.732286 10.50000 -1.20000
H13B 2 0.470374 0.261835 0.751428 10.50000 -1.20000
AFIX 0
C14 1 0.450662 0.261217 0.705896 10.50000 0.05919 0.02945 =
0.04029 0.00645 -0.00970 -0.00886
AFIX 23
H14A 2 0.411223 0.292089 0.706090 10.50000 -1.20000
H14B 2 0.480449 0.266754 0.687306 10.50000 -1.20000
AFIX 0
C15 1 0.415273 0.200529 0.705318 10.50000 0.08140 0.03796 =
0.04513 -0.00312 0.00217 -0.02480
AFIX 23
H15A 2 0.454944 0.169848 0.705511 10.50000 -1.20000
H15B 2 0.385296 0.195357 0.723884 10.50000 -1.20000
AFIX 0
C16 1 0.366803 0.190277 0.678695 10.50000 0.11403 0.06193 =
0.05841 0.00432 -0.01894 -0.03940
AFIX 33
H16A 2 0.345987 0.149851 0.679630 10.50000 -1.50000
H16B 2 0.396156 0.194661 0.660183 10.50000 -1.50000
H16C 2 0.326258 0.219550 0.678692 10.50000 -1.50000
AFIX 0
PART -2
N2 6 0.144658 0.423503 0.583287 10.50000 0.03355 0.02288 =
0.03228 0.00317 0.00092 -0.00669
C17 1 0.124276 0.482603 0.598152 10.50000 0.05476 0.02203 =
0.03805 0.00543 0.00426 -0.00844
AFIX 23
H17A 2 0.170635 0.505313 0.601885 10.50000 -1.20000
H17B 2 0.093849 0.506068 0.583782 10.50000 -1.20000
AFIX 0
C18 1 0.081730 0.477625 0.627814 10.50000 0.05651 0.03386 =
0.03762 -0.00257 0.00498 -0.00455
AFIX 23
H18A 2 0.046757 0.443516 0.626785 10.50000 -1.20000
H18B 2 0.117069 0.470121 0.644532 10.50000 -1.20000
AFIX 0
C19 1 0.038775 0.534822 0.633947 10.50000 0.04670 0.04025 =
0.04407 -0.00876 0.00719 -0.00140
AFIX 23
H19A 2 0.073273 0.569163 0.632387 10.50000 -1.20000
H19B 2 0.000162 0.539707 0.618202 10.50000 -1.20000
AFIX 0
C20 1 0.002114 0.536044 0.664413 10.50000 0.07181 0.05799 =
0.04810 -0.00997 0.01250 -0.00058
AFIX 33
H20A 2 -0.025667 0.573437 0.666733 10.50000 -1.50000
H20B 2 0.040183 0.533361 0.680192 10.50000 -1.50000
H20C 2 -0.032093 0.502131 0.666190 10.50000 -1.50000
AFIX 0
C21 1 0.183985 0.382019 0.605616 10.50000 0.01729 0.01623 =
0.03569 0.00243 -0.00117 -0.01300
AFIX 23
H21A 2 0.148873 0.373093 0.622234 10.50000 -1.20000
H21B 2 0.194504 0.343872 0.595140 10.50000 -1.20000
AFIX 0
C22 1 0.256016 0.404139 0.619501 10.50000 0.03490 0.04123 =
0.03615 0.00255 -0.01337 -0.01364
AFIX 23
H22A 2 0.245133 0.435333 0.634719 10.50000 -1.20000
H22B 2 0.287855 0.421990 0.603651 10.50000 -1.20000
AFIX 0
C23 1 0.296730 0.352177 0.634418 10.50000 0.03694 0.04574 =
0.04255 0.00834 -0.01180 -0.01253
AFIX 23
H23A 2 0.335424 0.368372 0.648056 10.50000 -1.20000
H23B 2 0.260915 0.329444 0.646921 10.50000 -1.20000
AFIX 0
C24 1 0.332655 0.310333 0.612474 10.50000 0.04987 0.07155 =
0.06798 0.00174 -0.00802 0.01222
AFIX 33
H24A 2 0.357690 0.278173 0.623528 10.50000 -1.50000
H24B 2 0.369196 0.332198 0.600328 10.50000 -1.50000
H24C 2 0.294607 0.293224 0.599194 10.50000 -1.50000
AFIX 0
C25 1 0.073404 0.391628 0.572915 10.50000 0.02872 0.02410 =
0.04094 -0.00090 -0.00180 -0.00506
AFIX 23
H25A 2 0.087218 0.350983 0.566110 10.50000 -1.20000
H25B 2 0.040499 0.387023 0.590686 10.50000 -1.20000
AFIX 0
C26 1 0.028947 0.420821 0.548068 10.50000 0.03144 0.02406 =
0.04671 -0.00089 -0.00122 -0.00433
AFIX 23
H26A 2 0.062383 0.431171 0.531096 10.50000 -1.20000
H26B 2 0.006402 0.458238 0.555708 10.50000 -1.20000
AFIX 0
C27 1 -0.032287 0.379084 0.536852 10.50000 0.03139 0.02842 =
0.05255 -0.00523 -0.00805 -0.00122
AFIX 23
H27A 2 -0.058171 0.361869 0.554559 10.50000 -1.20000
H27B 2 -0.069099 0.402912 0.525389 10.50000 -1.20000
AFIX 0
C28 1 -0.005639 0.329001 0.517217 10.50000 0.03225 0.04375 =
0.03932 -0.00233 -0.00774 -0.00056
AFIX 33
H28A 2 -0.048072 0.304291 0.511128 10.50000 -1.50000
H28B 2 0.030048 0.304489 0.528458 10.50000 -1.50000
H28C 2 0.018548 0.345448 0.499215 10.50000 -1.50000
AFIX 0
C29 1 0.193941 0.437794 0.556399 10.50000 0.03557 0.03607 =
0.03328 0.00468 -0.00030 -0.00912
AFIX 23
H29A 2 0.167544 0.466888 0.543413 10.50000 -1.20000
H29B 2 0.239642 0.457514 0.563901 10.50000 -1.20000
AFIX 0
C30 1 0.216325 0.385499 0.537320 10.50000 0.04453 0.04636 =
0.03893 -0.00365 0.00538 -0.01067
AFIX 23
H30A 2 0.175270 0.356015 0.537203 10.50000 -1.20000
H30B 2 0.260254 0.366091 0.546570 10.50000 -1.20000
AFIX 0
C31 1 0.234796 0.402128 0.505158 10.50000 0.05208 0.05978 =
0.03650 -0.00430 0.00790 -0.01903
AFIX 23
H31A 2 0.193483 0.426027 0.496635 10.50000 -1.20000
H31B 2 0.280099 0.427281 0.504992 10.50000 -1.20000
AFIX 0
C32 1 0.247410 0.348362 0.485689 10.50000 0.06904 0.10106 =
0.06160 -0.03475 0.02084 -0.02154
AFIX 33
H32A 2 0.258242 0.361183 0.464997 10.50000 -1.50000
H32B 2 0.202678 0.323330 0.485758 10.50000 -1.50000
H32C 2 0.289563 0.325392 0.493574 10.50000 -1.50000
AFIX 0
PART -3
N3 6 0.677274 0.340712 0.544504 10.50000 0.02762 0.02801 =
0.02642 0.00015 -0.00011 0.00716
C33 1 0.670278 0.276823 0.556529 10.50000 0.03045 0.02822 =
0.02575 0.00246 0.00013 0.00661
AFIX 23
H33A 2 0.652730 0.250825 0.539909 10.50000 -1.20000
H33B 2 0.720359 0.262698 0.562492 10.50000 -1.20000
AFIX 0
C34 1 0.618403 0.269153 0.583140 10.50000 0.03626 0.03797 =
0.03308 0.00676 0.00629 0.00196
AFIX 23
H34A 2 0.641682 0.286836 0.601318 10.50000 -1.20000
H34B 2 0.571601 0.291081 0.579134 10.50000 -1.20000
AFIX 0
C35 1 0.600622 0.204589 0.589235 10.50000 0.04374 0.04316 =
0.03909 0.00864 0.00991 -0.00097
AFIX 23
H35A 2 0.572416 0.188327 0.571886 10.50000 -1.20000
H35B 2 0.647768 0.181930 0.590783 10.50000 -1.20000
AFIX 0
C36 1 0.556186 0.194849 0.617571 10.50000 0.03304 0.05621 =
0.04903 0.01088 0.01433 -0.00012
AFIX 33
H36A 2 0.546644 0.152051 0.620185 10.50000 -1.50000
H36B 2 0.508761 0.216233 0.616036 10.50000 -1.50000
H36C 2 0.584192 0.209914 0.634960 10.50000 -1.50000
AFIX 0
C37 1 0.602076 0.363755 0.534773 10.50000 0.02868 0.03255 =
0.02512 0.00804 0.00128 0.00941
AFIX 23
H37A 2 0.609805 0.402596 0.524550 10.50000 -1.20000
H37B 2 0.572607 0.371726 0.553219 10.50000 -1.20000
AFIX 0
C38 1 0.555366 0.324957 0.514127 10.50000 0.03285 0.06422 =
0.02241 0.00599 -0.00075 0.00473
AFIX 23
H38A 2 0.546173 0.285847 0.523878 10.50000 -1.20000
H38B 2 0.582515 0.317767 0.495023 10.50000 -1.20000
AFIX 0
C39 1 0.481468 0.355456 0.507414 10.50000 0.03924 0.08508 =
0.03909 0.01703 -0.01283 0.00297
AFIX 23
H39A 2 0.491695 0.396153 0.499705 10.50000 -1.20000
H39B 2 0.456024 0.333034 0.491149 10.50000 -1.20000
AFIX 0
C40 1 0.429421 0.360334 0.533958 10.50000 0.03272 0.09657 =
0.07063 -0.01720 -0.00333 0.00487
AFIX 33
H40A 2 0.383901 0.381050 0.527737 10.50000 -1.50000
H40B 2 0.453650 0.382893 0.550171 10.50000 -1.50000
H40C 2 0.416857 0.320233 0.541232 10.50000 -1.50000
AFIX 0
C41 1 0.730713 0.337579 0.517808 10.50000 0.02608 0.02620 =
0.03095 -0.00201 0.00123 0.00508
AFIX 23
H41A 2 0.775859 0.315884 0.524420 10.50000 -1.20000
H41B 2 0.706967 0.313341 0.501788 10.50000 -1.20000
AFIX 0
C42 1 0.754866 0.396044 0.504025 10.50000 0.03039 0.02946 =
0.02662 -0.00208 -0.00016 -0.00356
AFIX 23
H42A 2 0.783422 0.419309 0.519093 10.50000 -1.20000
H42B 2 0.710405 0.419608 0.498348 10.50000 -1.20000
AFIX 0
C43 1 0.802782 0.385668 0.476216 10.50000 0.02476 0.03713 =
0.03062 -0.00085 0.00453 0.00010
AFIX 23
H43A 2 0.843803 0.358240 0.481725 10.50000 -1.20000
H43B 2 0.772167 0.365387 0.460719 10.50000 -1.20000
AFIX 0
C44 1 0.835736 0.440892 0.462508 10.50000 0.03020 0.03726 =
0.04369 0.00387 0.00761 -0.00325
AFIX 33
H44A 2 0.866709 0.429826 0.445180 10.50000 -1.50000
H44B 2 0.866343 0.461467 0.477578 10.50000 -1.50000
H44C 2 0.795698 0.467484 0.455803 10.50000 -1.50000
AFIX 0
C45 1 0.705393 0.382248 0.569056 10.50000 0.02558 0.03623 =
0.03795 -0.01301 0.00474 -0.00218
AFIX 23
H45A 2 0.704123 0.423452 0.560945 10.50000 -1.20000
H45B 2 0.669454 0.380647 0.585972 10.50000 -1.20000
AFIX 0
C46 1 0.782063 0.371788 0.581977 10.50000 0.03535 0.08122 =
0.04323 -0.02308 0.00447 -0.00249
AFIX 23
H46A 2 0.820278 0.375284 0.565980 10.50000 -1.20000
H46B 2 0.785378 0.331422 0.591015 10.50000 -1.20000
AFIX 0
C47 1 0.793704 0.419589 0.606031 10.50000 0.06457 0.11488 =
0.05557 -0.04079 -0.00728 -0.00429
AFIX 23
H47A 2 0.760424 0.453533 0.601239 10.50000 -1.20000
H47B 2 0.777077 0.402903 0.625599 10.50000 -1.20000
AFIX 0
C48 1 0.867973 0.443078 0.610135 10.50000 0.10516 0.13372 =
0.09618 -0.06217 0.03474 -0.05309
AFIX 33
H48A 2 0.867313 0.473784 0.625905 10.50000 -1.50000
H48B 2 0.885394 0.460690 0.591153 10.50000 -1.50000
H48C 2 0.901539 0.410677 0.616127 10.50000 -1.50000
AFIX 0
PART -4
N4 6 0.439695 0.089196 0.548404 10.50000 0.11862 0.06098 =
0.10590 0.02764 0.03399 0.00841
C49 1 0.409856 0.127563 0.561286 10.50000 0.07890 0.05939 =
0.07458 0.03006 0.02136 -0.00212
C50 1 0.373621 0.175595 0.578094 10.50000 0.06226 0.08596 =
0.06592 0.01378 0.00883 0.00859
AFIX 33
H50A 2 0.326948 0.160837 0.586763 10.50000 -1.50000
H50B 2 0.363079 0.209003 0.564448 10.50000 -1.50000
H50C 2 0.406529 0.189165 0.594346 10.50000 -1.50000
PART 0

HKLF 4

REM rje411 in Cmca
REM R1 = 0.0409 for 6224 Fo > 4sig(Fo) and 0.0607 for all 7887 data
REM 794 parameters refined using 1005 restraints

END

;

loop_
_symmetry_equiv_pos_as_xyz
'x, y, z'
'-x, -y+1/2, z+1/2'
'-x, y+1/2, -z+1/2'
'x, -y, -z'
'x+1/2, y+1/2, z'
'-x+1/2, -y+1, z+1/2'
'-x+1/2, y+1, -z+1/2'
'x+1/2, -y+1/2, -z'
'-x, -y, -z'
'x, y-1/2, -z-1/2'
'x, -y-1/2, z-1/2'
'-x, y, z'
'-x+1/2, -y+1/2, -z'
'x+1/2, y, -z-1/2'
'x+1/2, -y, z-1/2'
'-x+1/2, y+1/2, z'

loop_
_atom_site_label
_atom_site_type_symbol
_atom_site_fract_x
_atom_site_fract_y
_atom_site_fract_z
_atom_site_U_iso_or_equiv
_atom_site_adp_type
_atom_site_occupancy
_atom_site_symmetry_multiplicity
_atom_site_calc_flag
_atom_site_refinement_flags
_atom_site_disorder_assembly
_atom_site_disorder_group
Mo1 Mo 0.59808(2) 0.67471(2) 0.691801(9) 0.01939(11) Uani 1 1 d . . .
Mo2 Mo 0.5000 0.76538(3) 0.644355(13) 0.02224(15) Uani 1 2 d S . .
Mo3 Mo 0.60253(2) 0.69868(2) 0.580679(10) 0.02411(12) Uani 1 1 d . . .
Mo4 Mo 0.60418(2) 0.54737(2) 0.568555(9) 0.02412(12) Uani 1 1 d . . .
Mo5 Mo 0.69973(2) 0.60703(2) 0.627670(10) 0.03151(14) Uani 1 1 d . . .
Mo6 Mo 0.59753(3) 0.50718(2) 0.679862(10) 0.03671(15) Uani 1 1 d . . .
Mo7 Mo 0.5000 0.44852(3) 0.620230(14) 0.0379(2) Uani 1 2 d S . .
Co Co 0.5000 0.57989(5) 0.72751(2) 0.0260(2) Uani 1 2 d S . .
P P 0.5000 0.60695(8) 0.63073(4) 0.0136(4) Uani 1 2 d S . .
O1 O 0.5000 0.4996(2) 0.70176(10) 0.0367(14) Uani 1 2 d S . .
O2 O 0.58787(19) 0.58830(16) 0.69681(7) 0.0244(8) Uani 1 1 d . . .
O3 O 0.5000 0.6703(2) 0.71375(9) 0.0197(10) Uani 1 2 d S . .
O4 O 0.6545(3) 0.4744(2) 0.70530(8) 0.0563(14) Uani 1 1 d . . .
O5 O 0.65537(19) 0.69299(18) 0.72055(8) 0.0321(9) Uani 1 1 d . . .
O6 O 0.5000 0.8409(2) 0.64387(12) 0.0432(15) Uani 1 2 d S . .
O7 O 0.57318(19) 0.74873(15) 0.67613(7) 0.0244(8) Uani 1 1 d . . .
O8 O 0.5712(3) 0.44456(17) 0.65511(8) 0.0473(12) Uani 1 1 d . . .
O9 O 0.66394(18) 0.65557(16) 0.66034(7) 0.0256(8) Uani 1 1 d . . .
O10 O 0.57284(19) 0.74448(15) 0.61399(7) 0.0248(8) Uani 1 1 d . . .
O11 O 0.7914(2) 0.6037(2) 0.63437(9) 0.0571(14) Uani 1 1 d . . .
O12 O 0.6372(2) 0.75005(17) 0.55671(8) 0.0381(10) Uani 1 1 d . . .
O13 O 0.5000 0.6931(2) 0.56895(10) 0.0252(11) Uani 1 2 d S . .
O14 O 0.6636(2) 0.54103(17) 0.65254(7) 0.0355(10) Uani 1 1 d . . .
O15 O 0.69185(19) 0.67255(18) 0.60078(8) 0.0327(9) Uani 1 1 d . . .
O16 O 0.5000 0.3764(3) 0.60989(12) 0.067(2) Uani 1 2 d S . .
O17 O 0.6377(2) 0.50726(17) 0.53944(8) 0.0350(9) Uani 1 1 d . . .
O18 O 0.6905(2) 0.55465(18) 0.59344(7) 0.0342(9) Uani 1 1 d . . .
O19 O 0.5733(2) 0.48226(16) 0.59679(7) 0.0314(9) Uani 1 1 d . . .
O20 O 0.5000 0.5505(2) 0.56058(10) 0.0249(11) Uani 1 2 d S . .
O21 O 0.61691(18) 0.62576(16) 0.55533(7) 0.0246(8) Uani 1 1 d . . .
O24 O 0.5000 0.65774(19) 0.65407(9) 0.0152(10) Uani 1 2 d S . .
O22 O 0.5000 0.5456(2) 0.64610(10) 0.0235(11) Uani 1 2 d S . .
O23 O 0.57025(17) 0.61247(14) 0.61112(7) 0.0173(7) Uani 1 1 d . . .
N5 N 0.4149(3) 0.5726(3) 0.75950(10) 0.0557(16) Uani 1 1 d DU . .
C51 C 0.3521(6) 0.5618(8) 0.7695(3) 0.047(3) Uani 0.538(13) 1 d PDU A 5
C52 C 0.2784(7) 0.5576(8) 0.7849(3) 0.057(4) Uani 0.538(13) 1 d PDU A 5
H52A H 0.2499 0.5244 0.7764 0.085 Uiso 0.538(13) 1 calc PR A 5
H52B H 0.2509 0.5950 0.7820 0.085 Uiso 0.538(13) 1 calc PR A 5
H52C H 0.2862 0.5508 0.8066 0.085 Uiso 0.538(13) 1 calc PR A 5
C51A C 0.3719(8) 0.5917(8) 0.7759(3) 0.042(3) Uani 0.462(13) 1 d PDU A 6
C52A C 0.3045(7) 0.6044(8) 0.7929(3) 0.049(4) Uani 0.462(13) 1 d PDU A 6
H52D H 0.3143 0.6366 0.8073 0.073 Uiso 0.462(13) 1 calc PR A 6
H52E H 0.2888 0.5685 0.8038 0.073 Uiso 0.462(13) 1 calc PR A 6
H52F H 0.2650 0.6168 0.7790 0.073 Uiso 0.462(13) 1 calc PR A 6
N1 N 0.5362(4) 0.3307(4) 0.73622(16) 0.0315(16) Uani 0.50 1 d PDU B -1
C1 C 0.5905(6) 0.3265(5) 0.7628(2) 0.037(2) Uani 0.50 1 d PDU B -1
H1A H 0.5635 0.3101 0.7804 0.044 Uiso 0.50 1 calc PR B -1
H1B H 0.6304 0.2979 0.7575 0.044 Uiso 0.50 1 calc PR B -1
C2 C 0.6264(7) 0.3856(6) 0.7720(3) 0.047(3) Uani 0.50 1 d PDU B -1
H2A H 0.5882 0.4125 0.7806 0.056 Uiso 0.50 1 calc PR B -1
H2B H 0.6483 0.4052 0.7541 0.056 Uiso 0.50 1 calc PR B -1
C3 C 0.6873(6) 0.3738(6) 0.7955(3) 0.050(3) Uani 0.50 1 d PDU B -1
H3A H 0.7039 0.4124 0.8041 0.060 Uiso 0.50 1 calc PR B -1
H3B H 0.6660 0.3498 0.8122 0.060 Uiso 0.50 1 calc PR B -1
C4 C 0.7537(7) 0.3414(7) 0.7827(3) 0.061(4) Uani 0.50 1 d PDU B -1
H4A H 0.7902 0.3345 0.7988 0.092 Uiso 0.50 1 calc PR B -1
H4B H 0.7762 0.3656 0.7667 0.092 Uiso 0.50 1 calc PR B -1
H4C H 0.7377 0.3029 0.7744 0.092 Uiso 0.50 1 calc PR B -1
C5 C 0.5774(6) 0.3477(5) 0.7077(2) 0.032(2) Uani 0.50 1 d PDU B -1
H5A H 0.5405 0.3524 0.6912 0.039 Uiso 0.50 1 calc PR B -1
H5B H 0.6010 0.3872 0.7109 0.039 Uiso 0.50 1 calc PR B -1
C6 C 0.6366(6) 0.3044(5) 0.6973(2) 0.040(2) Uani 0.50 1 d PDU B -1
H6A H 0.6143 0.2641 0.6952 0.049 Uiso 0.50 1 calc PR B -1
H6B H 0.6762 0.3021 0.7128 0.049 Uiso 0.50 1 calc PR B -1
C7 C 0.6708(6) 0.3228(5) 0.6672(2) 0.035(2) Uani 0.50 1 d PDU B -1
H7A H 0.6318 0.3230 0.6514 0.042 Uiso 0.50 1 calc PR B -1
H7B H 0.6909 0.3639 0.6690 0.042 Uiso 0.50 1 calc PR B -1
C8 C 0.7324(6) 0.2807(6) 0.6581(3) 0.047(3) Uani 0.50 1 d PDU B -1
H8A H 0.7537 0.2937 0.6388 0.071 Uiso 0.50 1 calc PR B -1
H8B H 0.7123 0.2402 0.6559 0.071 Uiso 0.50 1 calc PR B -1
H8C H 0.7712 0.2807 0.6736 0.071 Uiso 0.50 1 calc PR B -1
C9 C 0.4770(5) 0.3775(5) 0.74238(19) 0.034(2) Uani 0.50 1 d PDU B -1
H9A H 0.4433 0.3791 0.7247 0.041 Uiso 0.50 1 calc PR B -1
H9B H 0.5017 0.4169 0.7440 0.041 Uiso 0.50 1 calc PR B -1
C10 C 0.4298(7) 0.3681(5) 0.7706(2) 0.037(2) Uani 0.50 1 d PDU B -1
H10A H 0.3940 0.3352 0.7669 0.044 Uiso 0.50 1 calc PR B -1
H10B H 0.4624 0.3560 0.7875 0.044 Uiso 0.50 1 calc PR B -1
C11 C 0.3874(7) 0.4241(6) 0.7793(3) 0.042(3) Uani 0.50 1 d PDU B -1
H11A H 0.4233 0.4567 0.7833 0.051 Uiso 0.50 1 calc PR B -1
H11B H 0.3556 0.4366 0.7621 0.051 Uiso 0.50 1 calc PR B -1
C12 C 0.3395(8) 0.4148(7) 0.8067(3) 0.057(4) Uani 0.50 1 d PDU B -1
H12A H 0.3138 0.4522 0.8116 0.085 Uiso 0.50 1 calc PR B -1
H12B H 0.3708 0.4027 0.8238 0.085 Uiso 0.50 1 calc PR B -1
H12C H 0.3028 0.3836 0.8026 0.085 Uiso 0.50 1 calc PR B -1
C13 C 0.5002(12) 0.2696(3) 0.73306(19) 0.0380(18) Uani 0.50 1 d PDU B -1
H13A H 0.5401 0.2392 0.7323 0.046 Uiso 0.50 1 calc PR B -1
H13B H 0.4704 0.2618 0.7514 0.046 Uiso 0.50 1 calc PR B -1
C14 C 0.4507(7) 0.2612(5) 0.7059(2) 0.043(2) Uani 0.50 1 d PDU B -1
H14A H 0.4112 0.2921 0.7061 0.052 Uiso 0.50 1 calc PR B -1
H14B H 0.4804 0.2668 0.6873 0.052 Uiso 0.50 1 calc PR B -1
C15 C 0.4153(8) 0.2005(5) 0.7053(3) 0.055(3) Uani 0.50 1 d PDU B -1
H15A H 0.4549 0.1698 0.7055 0.066 Uiso 0.50 1 calc PR B -1
H15B H 0.3853 0.1954 0.7239 0.066 Uiso 0.50 1 calc PR B -1
C16 C 0.3668(10) 0.1903(7) 0.6787(3) 0.078(5) Uani 0.50 1 d PDU B -1
H16A H 0.3460 0.1499 0.6796 0.117 Uiso 0.50 1 calc PR B -1
H16B H 0.3962 0.1947 0.6602 0.117 Uiso 0.50 1 calc PR B -1
H16C H 0.3263 0.2195 0.6787 0.117 Uiso 0.50 1 calc PR B -1
N2 N 0.1447(4) 0.4235(3) 0.58329(16) 0.0296(16) Uani 0.50 1 d PDU C -2
C17 C 0.1243(7) 0.4826(4) 0.5982(2) 0.038(2) Uani 0.50 1 d PDU C -2
H17A H 0.1706 0.5053 0.6019 0.046 Uiso 0.50 1 calc PR C -2
H17B H 0.0938 0.5061 0.5838 0.046 Uiso 0.50 1 calc PR C -2
C18 C 0.0817(7) 0.4776(5) 0.6278(2) 0.043(2) Uani 0.50 1 d PDU C -2
H18A H 0.0468 0.4435 0.6268 0.051 Uiso 0.50 1 calc PR C -2
H18B H 0.1171 0.4701 0.6445 0.051 Uiso 0.50 1 calc PR C -2
C19 C 0.0388(7) 0.5348(5) 0.6339(2) 0.044(3) Uani 0.50 1 d PDU C -2
H19A H 0.0733 0.5692 0.6324 0.052 Uiso 0.50 1 calc PR C -2
H19B H 0.0002 0.5397 0.6182 0.052 Uiso 0.50 1 calc PR C -2
C20 C 0.002(2) 0.5360(5) 0.6644(2) 0.059(3) Uani 0.50 1 d PDU C -2
H20A H -0.0257 0.5734 0.6667 0.089 Uiso 0.50 1 calc PR C -2
H20B H 0.0402 0.5334 0.6802 0.089 Uiso 0.50 1 calc PR C -2
H20C H -0.0321 0.5021 0.6662 0.089 Uiso 0.50 1 calc PR C -2
C21 C 0.1840(5) 0.3820(4) 0.6056(2) 0.023(2) Uani 0.50 1 d PDU C -2
H21A H 0.1489 0.3731 0.6222 0.028 Uiso 0.50 1 calc PR C -2
H21B H 0.1945 0.3439 0.5951 0.028 Uiso 0.50 1 calc PR C -2
C22 C 0.2560(6) 0.4041(5) 0.6195(3) 0.037(2) Uani 0.50 1 d PDU C -2
H22A H 0.2451 0.4353 0.6347 0.045 Uiso 0.50 1 calc PR C -2
H22B H 0.2879 0.4220 0.6037 0.045 Uiso 0.50 1 calc PR C -2
C23 C 0.2967(6) 0.3522(5) 0.6344(2) 0.042(3) Uani 0.50 1 d PDU C -2
H23A H 0.3354 0.3684 0.6481 0.050 Uiso 0.50 1 calc PR C -2
H23B H 0.2609 0.3294 0.6469 0.050 Uiso 0.50 1 calc PR C -2
C24 C 0.3327(8) 0.3103(6) 0.6125(3) 0.063(4) Uani 0.50 1 d PDU C -2
H24A H 0.3577 0.2782 0.6235 0.095 Uiso 0.50 1 calc PR C -2
H24B H 0.3692 0.3322 0.6003 0.095 Uiso 0.50 1 calc PR C -2
H24C H 0.2946 0.2932 0.5992 0.095 Uiso 0.50 1 calc PR C -2
C25 C 0.0734(5) 0.3916(4) 0.5729(2) 0.031(2) Uani 0.50 1 d PDU C -2
H25A H 0.0872 0.3510 0.5661 0.038 Uiso 0.50 1 calc PR C -2
H25B H 0.0405 0.3870 0.5907 0.038 Uiso 0.50 1 calc PR C -2
C26 C 0.0289(5) 0.4208(5) 0.5481(2) 0.034(2) Uani 0.50 1 d PDU C -2
H26A H 0.0624 0.4312 0.5311 0.041 Uiso 0.50 1 calc PR C -2
H26B H 0.0064 0.4582 0.5557 0.041 Uiso 0.50 1 calc PR C -2
C27 C -0.0323(6) 0.3791(5) 0.5369(3) 0.037(2) Uani 0.50 1 d PDU C -2
H27A H -0.0582 0.3619 0.5546 0.045 Uiso 0.50 1 calc PR C -2
H27B H -0.0691 0.4029 0.5254 0.045 Uiso 0.50 1 calc PR C -2
C28 C -0.006(2) 0.3290(4) 0.5172(2) 0.038(4) Uani 0.50 1 d PDU C -2
H28A H -0.0481 0.3043 0.5111 0.058 Uiso 0.50 1 calc PR C -2
H28B H 0.0300 0.3045 0.5285 0.058 Uiso 0.50 1 calc PR C -2
H28C H 0.0185 0.3454 0.4992 0.058 Uiso 0.50 1 calc PR C -2
C29 C 0.1939(6) 0.4378(5) 0.5564(2) 0.035(2) Uani 0.50 1 d PDU C -2
H29A H 0.1675 0.4669 0.5434 0.042 Uiso 0.50 1 calc PR C -2
H29B H 0.2396 0.4575 0.5639 0.042 Uiso 0.50 1 calc PR C -2
C30 C 0.2163(7) 0.3855(5) 0.5373(2) 0.043(3) Uani 0.50 1 d PDU C -2
H30A H 0.1753 0.3560 0.5372 0.052 Uiso 0.50 1 calc PR C -2
H30B H 0.2603 0.3661 0.5466 0.052 Uiso 0.50 1 calc PR C -2
C31 C 0.2348(15) 0.4021(8) 0.5052(3) 0.049(4) Uani 0.50 1 d PDU C -2
H31A H 0.1935 0.4260 0.4966 0.059 Uiso 0.50 1 calc PR C -2
H31B H 0.2801 0.4273 0.5050 0.059 Uiso 0.50 1 calc PR C -2
C32 C 0.2474(10) 0.3484(8) 0.4857(3) 0.077(5) Uani 0.50 1 d PDU C -2
H32A H 0.2582 0.3612 0.4650 0.116 Uiso 0.50 1 calc PR C -2
H32B H 0.2027 0.3233 0.4858 0.116 Uiso 0.50 1 calc PR C -2
H32C H 0.2896 0.3254 0.4936 0.116 Uiso 0.50 1 calc PR C -2
N3 N 0.6773(4) 0.3407(3) 0.54450(16) 0.0273(16) Uani 0.50 1 d PDU D -3
C33 C 0.6703(6) 0.2768(4) 0.5565(2) 0.028(2) Uani 0.50 1 d PDU D -3
H33A H 0.6527 0.2508 0.5399 0.034 Uiso 0.50 1 calc PR D -3
H33B H 0.7204 0.2627 0.5625 0.034 Uiso 0.50 1 calc PR D -3
C34 C 0.6184(6) 0.2692(5) 0.5831(2) 0.036(2) Uani 0.50 1 d PDU D -3
H34A H 0.6417 0.2868 0.6013 0.043 Uiso 0.50 1 calc PR D -3
H34B H 0.5716 0.2911 0.5791 0.043 Uiso 0.50 1 calc PR D -3
C35 C 0.6006(7) 0.2046(5) 0.5892(3) 0.042(3) Uani 0.50 1 d PDU D -3
H35A H 0.5724 0.1883 0.5719 0.050 Uiso 0.50 1 calc PR D -3
H35B H 0.6478 0.1819 0.5908 0.050 Uiso 0.50 1 calc PR D -3
C36 C 0.5562(7) 0.1948(6) 0.6176(3) 0.046(3) Uani 0.50 1 d PDU D -3
H36A H 0.5466 0.1521 0.6202 0.069 Uiso 0.50 1 calc PR D -3
H36B H 0.5088 0.2162 0.6160 0.069 Uiso 0.50 1 calc PR D -3
H36C H 0.5842 0.2099 0.6350 0.069 Uiso 0.50 1 calc PR D -3
C37 C 0.6021(6) 0.3638(6) 0.5348(3) 0.029(2) Uani 0.50 1 d PDU D -3
H37A H 0.6098 0.4026 0.5245 0.035 Uiso 0.50 1 calc PR D -3
H37B H 0.5726 0.3717 0.5532 0.035 Uiso 0.50 1 calc PR D -3
C38 C 0.5554(6) 0.3250(6) 0.5141(2) 0.040(2) Uani 0.50 1 d PDU D -3
H38A H 0.5462 0.2858 0.5239 0.048 Uiso 0.50 1 calc PR D -3
H38B H 0.5825 0.3178 0.4950 0.048 Uiso 0.50 1 calc PR D -3
C39 C 0.4815(5) 0.3555(7) 0.5074(2) 0.054(3) Uani 0.50 1 d PDU D -3
H39A H 0.4917 0.3962 0.4997 0.065 Uiso 0.50 1 calc PR D -3
H39B H 0.4560 0.3330 0.4911 0.065 Uiso 0.50 1 calc PR D -3
C40 C 0.4294(8) 0.3603(10) 0.5340(4) 0.067(5) Uani 0.50 1 d PDU D -3
H40A H 0.3839 0.3810 0.5277 0.100 Uiso 0.50 1 calc PR D -3
H40B H 0.4536 0.3829 0.5502 0.100 Uiso 0.50 1 calc PR D -3
H40C H 0.4169 0.3202 0.5412 0.100 Uiso 0.50 1 calc PR D -3
C41 C 0.7307(5) 0.3376(4) 0.5178(2) 0.028(2) Uani 0.50 1 d PDU D -3
H41A H 0.7759 0.3159 0.5244 0.033 Uiso 0.50 1 calc PR D -3
H41B H 0.7070 0.3133 0.5018 0.033 Uiso 0.50 1 calc PR D -3
C42 C 0.7549(11) 0.3960(6) 0.5040(3) 0.029(3) Uani 0.50 1 d PDU D -3
H42A H 0.7834 0.4193 0.5191 0.035 Uiso 0.50 1 calc PR D -3
H42B H 0.7104 0.4196 0.4983 0.035 Uiso 0.50 1 calc PR D -3
C43 C 0.8028(6) 0.3857(5) 0.4762(2) 0.031(2) Uani 0.50 1 d PDU D -3
H43A H 0.8438 0.3582 0.4817 0.037 Uiso 0.50 1 calc PR D -3
H43B H 0.7722 0.3654 0.4607 0.037 Uiso 0.50 1 calc PR D -3
C44 C 0.8357(6) 0.4409(5) 0.4625(3) 0.037(3) Uani 0.50 1 d PDU D -3
H44A H 0.8667 0.4298 0.4452 0.056 Uiso 0.50 1 calc PR D -3
H44B H 0.8663 0.4615 0.4776 0.056 Uiso 0.50 1 calc PR D -3
H44C H 0.7957 0.4675 0.4558 0.056 Uiso 0.50 1 calc PR D -3
C45 C 0.7054(5) 0.3822(5) 0.5691(2) 0.033(2) Uani 0.50 1 d PDU D -3
H45A H 0.7041 0.4235 0.5609 0.040 Uiso 0.50 1 calc PR D -3
H45B H 0.6695 0.3806 0.5860 0.040 Uiso 0.50 1 calc PR D -3
C46 C 0.7821(6) 0.3718(6) 0.5820(3) 0.053(3) Uani 0.50 1 d PDU D -3
H46A H 0.8203 0.3753 0.5660 0.064 Uiso 0.50 1 calc PR D -3
H46B H 0.7854 0.3314 0.5910 0.064 Uiso 0.50 1 calc PR D -3
C47 C 0.7937(8) 0.4196(9) 0.6060(4) 0.078(4) Uani 0.50 1 d PDU D -3
H47A H 0.7604 0.4535 0.6012 0.094 Uiso 0.50 1 calc PR D -3
H47B H 0.7771 0.4029 0.6256 0.094 Uiso 0.50 1 calc PR D -3
C48 C 0.8680(10) 0.4431(11) 0.6101(5) 0.112(6) Uani 0.50 1 d PDU D -3
H48A H 0.8673 0.4738 0.6259 0.168 Uiso 0.50 1 calc PR D -3
H48B H 0.8854 0.4607 0.5912 0.168 Uiso 0.50 1 calc PR D -3
H48C H 0.9015 0.4107 0.6161 0.168 Uiso 0.50 1 calc PR D -3
N4 N 0.4397(10) 0.0892(6) 0.5484(4) 0.095(5) Uani 0.50 1 d PDU E -4
C49 C 0.4099(10) 0.1276(7) 0.5613(4) 0.071(4) Uani 0.50 1 d PDU E -4
C50 C 0.3736(9) 0.1756(8) 0.5781(4) 0.071(4) Uani 0.50 1 d PDU E -4
H50A H 0.3269 0.1608 0.5868 0.107 Uiso 0.50 1 calc PR E -4
H50B H 0.3631 0.2090 0.5644 0.107 Uiso 0.50 1 calc PR E -4
H50C H 0.4065 0.1892 0.5943 0.107 Uiso 0.50 1 calc PR E -4

loop_
_atom_site_aniso_label
_atom_site_aniso_U_11
_atom_site_aniso_U_22
_atom_site_aniso_U_33
_atom_site_aniso_U_23
_atom_site_aniso_U_13
_atom_site_aniso_U_12
Mo1 0.0184(2) 0.0221(2) 0.0177(2) -0.00478(18) -0.00229(17) 0.00055(18)
Mo2 0.0333(4) 0.0111(3) 0.0224(3) 0.0008(3) 0.000 0.000
Mo3 0.0273(3) 0.0243(3) 0.0208(2) 0.0013(2) 0.00387(19) -0.00914(19)
Mo4 0.0267(2) 0.0278(3) 0.0178(2) -0.0054(2) 0.00047(19) 0.0085(2)
Mo5 0.0189(2) 0.0520(3) 0.0237(2) -0.0115(2) -0.00330(19) 0.0118(2)
Mo6 0.0700(4) 0.0236(3) 0.0165(2) -0.0015(2) -0.0081(2) 0.0262(3)
Mo7 0.0835(6) 0.0123(3) 0.0179(3) -0.0020(3) 0.000 0.000
Co 0.0431(6) 0.0201(6) 0.0148(4) -0.0001(4) 0.000 0.000
P 0.0176(9) 0.0111(9) 0.0122(8) -0.0001(7) 0.000 0.000
O1 0.078(4) 0.019(3) 0.013(2) 0.004(2) 0.000 0.000
O2 0.032(2) 0.024(2) 0.0166(16) -0.0018(15) -0.0050(15) 0.0086(16)
O3 0.026(3) 0.018(3) 0.014(2) -0.001(2) 0.000 0.000
O4 0.099(4) 0.048(3) 0.0223(19) 0.0003(19) -0.011(2) 0.050(3)
O5 0.026(2) 0.044(2) 0.0255(18) -0.0101(18) -0.0059(16) 0.0001(18)
O6 0.082(5) 0.019(3) 0.028(3) 0.000(2) 0.000 0.000
O7 0.0270(19) 0.022(2) 0.0239(17) -0.0017(15) 0.0006(15) -0.0058(16)
O8 0.099(3) 0.022(2) 0.0203(18) 0.0001(17) -0.006(2) 0.027(2)
O9 0.0152(17) 0.036(2) 0.0255(18) -0.0065(17) -0.0008(15) -0.0002(16)
O10 0.031(2) 0.0184(19) 0.0246(17) -0.0003(15) 0.0015(16) -0.0083(16)
O11 0.023(2) 0.117(4) 0.031(2) -0.024(3) -0.0079(18) 0.024(2)
O12 0.049(3) 0.032(2) 0.033(2) -0.0013(18) 0.0158(19) -0.0170(19)
O13 0.032(3) 0.023(3) 0.021(2) 0.006(2) 0.000 0.000
O14 0.047(2) 0.041(2) 0.0189(17) -0.0058(17) -0.0061(17) 0.026(2)
O15 0.0215(19) 0.051(3) 0.0257(18) -0.0067(18) 0.0039(16) -0.0093(18)
O16 0.164(8) 0.015(3) 0.023(3) -0.002(3) 0.000 0.000
O17 0.040(2) 0.037(2) 0.0272(19) -0.0080(18) 0.0012(18) 0.0106(19)
O18 0.026(2) 0.054(3) 0.0221(18) -0.0069(18) -0.0004(16) 0.0182(18)
O19 0.052(2) 0.019(2) 0.0228(18) -0.0023(16) -0.0040(18) 0.0128(18)
O20 0.029(3) 0.026(3) 0.020(2) -0.003(2) 0.000 0.000
O21 0.0228(19) 0.030(2) 0.0211(17) -0.0027(16) 0.0031(15) -0.0003(16)
O24 0.020(2) 0.013(2) 0.013(2) -0.0009(19) 0.000 0.000
O22 0.039(3) 0.015(3) 0.016(2) 0.000(2) 0.000 0.000
O23 0.0145(17) 0.0189(18) 0.0184(16) -0.0014(14) 0.0009(14) 0.0023(14)
N5 0.066(3) 0.078(4) 0.023(2) 0.016(3) 0.012(2) 0.040(3)
C51 0.057(5) 0.068(7) 0.016(5) 0.001(5) 0.005(4) 0.030(5)
C52 0.058(7) 0.082(10) 0.030(6) -0.003(6) 0.021(5) 0.010(7)
C51A 0.053(6) 0.056(7) 0.018(5) -0.002(5) 0.002(5) 0.028(5)
C52A 0.041(7) 0.073(9) 0.031(6) -0.009(7) 0.007(5) 0.013(7)
N1 0.046(4) 0.021(4) 0.027(3) 0.009(3) -0.007(3) 0.001(3)
C1 0.049(5) 0.030(5) 0.032(4) 0.008(4) -0.011(4) -0.003(4)
C2 0.059(6) 0.043(6) 0.039(5) 0.002(5) -0.016(5) -0.009(5)
C3 0.052(6) 0.052(7) 0.045(6) 0.004(6) -0.013(5) -0.011(5)
C4 0.044(7) 0.074(10) 0.065(8) 0.001(7) -0.005(7) -0.014(6)
C5 0.044(5) 0.023(5) 0.029(4) 0.008(4) -0.007(4) 0.009(4)
C6 0.047(5) 0.033(5) 0.042(5) 0.004(5) -0.006(4) 0.014(4)
C7 0.043(6) 0.031(6) 0.032(5) -0.001(5) -0.010(4) 0.011(5)
C8 0.045(7) 0.042(7) 0.055(7) -0.008(6) -0.009(6) 0.013(6)
C9 0.049(6) 0.026(4) 0.027(4) 0.007(4) -0.003(4) 0.002(4)
C10 0.052(6) 0.032(6) 0.025(5) 0.010(4) 0.000(4) -0.001(5)
C11 0.053(7) 0.042(6) 0.033(5) 0.007(5) 0.000(5) 0.004(5)
C12 0.051(8) 0.073(10) 0.047(7) 0.007(7) 0.013(6) 0.010(7)
C13 0.053(5) 0.022(4) 0.039(4) 0.005(3) -0.008(6) -0.003(6)
C14 0.059(6) 0.029(5) 0.040(5) 0.006(4) -0.010(5) -0.009(5)
C15 0.081(7) 0.038(6) 0.045(6) -0.003(5) 0.002(6) -0.025(6)
C16 0.114(12) 0.062(10) 0.058(8) 0.004(8) -0.019(8) -0.039(9)
N2 0.034(4) 0.023(4) 0.032(4) 0.003(3) 0.001(3) -0.007(3)
C17 0.055(6) 0.022(5) 0.038(5) 0.005(4) 0.004(4) -0.008(4)
C18 0.057(6) 0.034(5) 0.038(5) -0.003(5) 0.005(5) -0.005(5)
C19 0.047(6) 0.040(6) 0.044(5) -0.009(5) 0.007(5) -0.001(5)
C20 0.072(7) 0.058(7) 0.048(6) -0.010(5) 0.012(12) -0.001(16)
C21 0.017(4) 0.016(4) 0.036(5) 0.002(4) -0.001(4) -0.013(4)
C22 0.035(5) 0.041(5) 0.036(5) 0.003(5) -0.013(4) -0.014(4)
C23 0.037(6) 0.046(6) 0.043(6) 0.008(5) -0.012(5) -0.013(5)
C24 0.050(8) 0.072(9) 0.068(8) 0.002(7) -0.008(7) 0.012(7)
C25 0.029(4) 0.024(5) 0.041(5) -0.001(4) -0.002(4) -0.005(4)
C26 0.031(5) 0.024(5) 0.047(5) -0.001(4) -0.001(4) -0.004(4)
C27 0.031(5) 0.028(5) 0.053(6) -0.005(5) -0.008(4) -0.001(4)
C28 0.032(9) 0.044(5) 0.039(5) -0.002(4) -0.008(10) -0.001(10)
C29 0.036(5) 0.036(5) 0.033(4) 0.005(4) 0.000(4) -0.009(4)
C30 0.045(6) 0.046(6) 0.039(5) -0.004(5) 0.005(5) -0.011(5)
C31 0.052(8) 0.060(8) 0.036(6) -0.004(6) 0.008(6) -0.019(7)
C32 0.069(9) 0.101(11) 0.062(8) -0.035(8) 0.021(8) -0.022(9)
N3 0.028(4) 0.028(4) 0.026(3) 0.000(3) 0.000(3) 0.007(3)
C33 0.030(5) 0.028(4) 0.026(4) 0.002(4) 0.000(4) 0.007(4)
C34 0.036(5) 0.038(5) 0.033(5) 0.007(4) 0.006(4) 0.002(4)
C35 0.044(6) 0.043(6) 0.039(6) 0.009(5) 0.010(5) -0.001(5)
C36 0.033(6) 0.056(8) 0.049(7) 0.011(6) 0.014(5) 0.000(6)
C37 0.029(5) 0.033(5) 0.025(5) 0.008(4) 0.001(4) 0.009(5)
C38 0.033(6) 0.064(7) 0.022(5) 0.006(5) -0.001(4) 0.005(5)
C39 0.039(8) 0.085(8) 0.039(5) 0.017(6) -0.013(5) 0.003(6)
C40 0.033(8) 0.097(12) 0.071(9) -0.017(9) -0.003(7) 0.005(9)
C41 0.026(4) 0.026(5) 0.031(4) -0.002(4) 0.001(4) 0.005(4)
C42 0.030(6) 0.029(6) 0.027(5) -0.002(5) 0.000(5) -0.004(5)
C43 0.025(5) 0.037(6) 0.031(5) -0.001(4) 0.005(4) 0.000(4)
C44 0.030(6) 0.037(7) 0.044(6) 0.004(5) 0.008(5) -0.003(5)
C45 0.026(4) 0.036(5) 0.038(5) -0.013(4) 0.005(4) -0.002(4)
C46 0.035(5) 0.081(7) 0.043(6) -0.023(5) 0.004(5) -0.002(5)
C47 0.065(7) 0.115(9) 0.056(7) -0.041(7) -0.007(6) -0.004(7)
C48 0.105(11) 0.134(15) 0.096(12) -0.062(11) 0.035(10) -0.053(11)
N4 0.119(12) 0.061(9) 0.106(11) 0.028(8) 0.034(9) 0.008(8)
C49 0.079(10) 0.059(9) 0.075(9) 0.030(7) 0.021(8) -0.002(7)
C50 0.062(10) 0.086(11) 0.066(10) 0.014(8) 0.009(8) 0.009(8)

loop_
_atom_type_symbol
_atom_type_description
_atom_type_scat_dispersion_real
_atom_type_scat_dispersion_imag
_atom_type_scat_source
C C 0.0033 0.0016 'International Tables Vol C Tables 4.2.6.8 and 6.1.1.4'
H H 0.0000 0.0000 'International Tables Vol C Tables 4.2.6.8 and 6.1.1.4'
O O 0.0106 0.0060 'International Tables Vol C Tables 4.2.6.8 and 6.1.1.4'
P P 0.1023 0.0942 'International Tables Vol C Tables 4.2.6.8 and 6.1.1.4'
Mo Mo -1.6832 0.6857 'International Tables Vol C Tables 4.2.6.8 and 6.1.1.4'
N N 0.0061 0.0033 'International Tables Vol C Tables 4.2.6.8 and 6.1.1.4'
Co Co 0.3494 0.9721 'International Tables Vol C Tables 4.2.6.8 and 6.1.1.4'

loop_
_geom_angle_atom_site_label_1
_geom_angle_atom_site_label_2
_geom_angle_atom_site_label_3
_geom_angle
_geom_angle_site_symmetry_1
_geom_angle_site_symmetry_3
O2 Mo1 O3 79.30(17) . .
O2 Mo1 O5 102.20(17) . .
O2 Mo1 O7 154.82(14) . .
O2 Mo1 O9 85.28(15) . .
O2 Mo1 O24 81.78(14) . .
O3 Mo1 O5 100.46(16) . .
O3 Mo1 O7 90.78(17) . .
O3 Mo1 O9 153.90(16) . .
O3 Mo1 O24 72.13(13) . .
O5 Mo1 O7 102.33(17) . .
O5 Mo1 O9 103.32(16) . .
O5 Mo1 O24 170.98(15) . .
O7 Mo1 O9 94.49(15) . .
O7 Mo1 O24 73.14(14) . .
O9 Mo1 O24 84.98(12) . .
O6 Mo2 O7 101.48(17) . .
O6 Mo2 O7 101.47(16) . 12_655
O6 Mo2 O10 103.48(16) . .
O6 Mo2 O10 103.47(16) . 12_655
O6 Mo2 O24 170.6(2) . .
O7 Mo2 O7 84.20(19) . 12_655
O7 Mo2 O10 89.95(14) . .
O7 Mo2 O10 155.03(15) . 12_655
O7 Mo2 O10 155.03(15) 12_655 .
O7 Mo2 O10 89.95(14) 12_655 12_655
O7 Mo2 O24 71.75(12) . .
O7 Mo2 O24 71.75(12) 12_655 .
O10 Mo2 O10 85.2(2) . 12_655
O10 Mo2 O24 83.35(12) . .
O10 Mo2 O24 83.36(12) 12_655 .
O10 Mo3 O12 103.19(17) . .
O10 Mo3 O13 88.58(18) . .
O10 Mo3 O15 92.27(15) . .
O10 Mo3 O21 157.83(14) . .
O10 Mo3 O23 85.94(13) . .
O12 Mo3 O13 103.2(2) . .
O12 Mo3 O15 100.98(18) . .
O12 Mo3 O21 98.95(16) . .
O12 Mo3 O23 169.21(16) . .
O13 Mo3 O15 154.91(18) . .
O13 Mo3 O21 85.35(17) . .
O13 Mo3 O23 82.47(16) . .
O15 Mo3 O21 84.49(15) . .
O15 Mo3 O23 72.59(13) . .
O21 Mo3 O23 72.14(12) . .
O17 Mo4 O18 101.33(17) . .
O17 Mo4 O19 100.95(17) . .
O17 Mo4 O20 103.26(19) . .
O17 Mo4 O21 102.56(17) . .
O17 Mo4 O23 172.82(16) . .
O18 Mo4 O19 85.80(16) . .
O18 Mo4 O20 154.35(17) . .
O18 Mo4 O21 90.08(16) . .
O18 Mo4 O23 73.07(13) . .
O19 Mo4 O20 82.51(18) . .
O19 Mo4 O21 156.48(14) . .
O19 Mo4 O23 83.31(13) . .
O20 Mo4 O21 91.61(18) . .
O20 Mo4 O23 82.93(16) . .
O21 Mo4 O23 73.36(12) . .
O9 Mo5 O11 102.78(17) . .
O9 Mo5 O14 83.76(15) . .
O9 Mo5 O15 90.63(16) . .
O9 Mo5 O18 155.50(15) . .
O9 Mo5 O23 83.04(12) . .
O11 Mo5 O14 101.1(2) . .
O11 Mo5 O15 102.7(2) . .
O11 Mo5 O18 101.34(18) . .
O11 Mo5 O23 172.73(16) . .
O14 Mo5 O15 156.18(15) . .
O14 Mo5 O18 87.43(16) . .
O14 Mo5 O23 83.69(13) . .
O15 Mo5 O18 88.27(16) . .
O15 Mo5 O23 72.63(13) . .
O18 Mo5 O23 73.27(12) . .
O1 Mo6 O2 79.46(18) . .
O1 Mo6 O4 99.8(2) . .
O1 Mo6 O8 90.0(2) . .
O1 Mo6 O14 154.98(17) . .
O1 Mo6 O22 72.62(14) . .
O2 Mo6 O4 101.48(18) . .
O2 Mo6 O8 154.80(16) . .
O2 Mo6 O14 85.92(15) . .
O2 Mo6 O22 81.18(14) . .
O4 Mo6 O8 102.8(2) . .
O4 Mo6 O14 103.0(2) . .
O4 Mo6 O22 171.5(2) . .
O8 Mo6 O14 94.97(18) . .
O8 Mo6 O22 73.81(17) . .
O14 Mo6 O22 85.22(13) . .
O8 Mo7 O8 79.2(3) . 12_655
O8 Mo7 O16 99.65(18) . .
O8 Mo7 O16 99.65(18) 12_655 .
O8 Mo7 O19 89.75(18) . .
O8 Mo7 O19 155.34(16) . 12_655
O8 Mo7 O19 89.75(18) 12_655 12_655
O8 Mo7 O19 155.34(16) 12_655 .
O8 Mo7 O22 71.36(13) . .
O8 Mo7 O22 71.35(13) 12_655 .
O16 Mo7 O19 103.93(17) . .
O16 Mo7 O19 103.93(17) . 12_655
O16 Mo7 O22 168.0(2) . .
O19 Mo7 O19 91.5(2) . 12_655
O19 Mo7 O22 84.27(13) . .
O19 Mo7 O22 84.27(13) 12_655 .
O1 Co O2 74.19(13) . .
O1 Co O2 74.19(13) . 12_655
O1 Co O3 130.82(18) . .
O1 Co N5 107.3(2) . .
O1 Co N5 107.3(2) . 12_655
O2 Co O2 98.01(18) . 12_655
O2 Co O3 74.13(12) . .
O2 Co O3 74.13(12) 12_655 .
O2 Co N5 177.8(2) . .
O2 Co N5 83.99(17) 12_655 .
O2 Co N5 177.81(19) 12_655 12_655
O2 Co N5 83.99(17) . 12_655
O3 Co N5 105.65(18) . .
O3 Co N5 105.65(18) . 12_655
N5 Co N5 94.0(3) . 12_655
O24 P O22 111.3(3) . .
O24 P O23 108.70(16) . .
O24 P O23 108.70(16) . 12_655
O22 P O23 108.85(16) . .
O22 P O23 108.85(16) . 12_655
O23 P O23 110.4(2) . 12_655
Mo6 O1 Mo6 121.4(2) . 12_655
Mo6 O1 Co 100.81(16) . .
Mo6 O1 Co 100.81(16) 12_655 .
Mo1 O2 Mo6 149.21(18) . .
Mo1 O2 Co 103.51(15) . .
Mo6 O2 Co 103.36(16) . .
Mo1 O3 Mo1 122.0(2) . 12_655
Mo1 O3 Co 100.74(15) . .
Mo1 O3 Co 100.74(15) 12_655 .
Mo1 O7 Mo2 126.95(18) . .
Mo6 O8 Mo7 126.0(2) . .
Mo1 O9 Mo5 154.1(2) . .
Mo2 O10 Mo3 150.74(19) . .
Mo3 O13 Mo3 147.7(3) . 12_655
Mo5 O14 Mo6 152.7(2) . .
Mo3 O15 Mo5 126.00(18) . .
Mo4 O18 Mo5 125.19(18) . .
Mo4 O19 Mo7 148.4(2) . .
Mo4 O20 Mo4 158.3(3) . 12_655
Mo3 O21 Mo4 125.22(17) . .
Mo1 O24 Mo1 91.62(14) . 12_655
Mo1 O24 Mo2 88.13(12) . .
Mo1 O24 Mo2 88.14(12) 12_655 .
Mo1 O24 P 124.86(14) . .
Mo1 O24 P 124.86(14) 12_655 .
Mo2 O24 P 127.6(2) . .
Mo6 O22 Mo6 90.92(15) . 12_655
Mo6 O22 Mo7 88.52(13) . .
Mo6 O22 Mo7 88.52(13) 12_655 .
Mo6 O22 P 125.69(15) . .
Mo6 O22 P 125.69(15) 12_655 .
Mo7 O22 P 125.8(2) . .
Mo3 O23 Mo4 89.19(10) . .
Mo3 O23 Mo5 88.77(10) . .
Mo3 O23 P 125.08(18) . .
Mo4 O23 Mo5 87.95(10) . .
Mo4 O23 P 126.08(18) . .
Mo5 O23 P 127.51(17) . .
Co N5 C51 157.7(8) . .
Co N5 C51A 153.6(11) . .
N5 C51 C52 170.2(15) . .
N5 C51A C52A 164.9(18) . .
C1 N1 C5 110.3(8) . .
C1 N1 C9 110.5(7) . .
C1 N1 C13 106.7(7) . .
C5 N1 C9 108.6(6) . .
C5 N1 C13 111.0(8) . .
C9 N1 C13 109.7(10) . .
N1 C1 C2 115.0(8) . .
C1 C2 C3 109.6(9) . .
C2 C3 C4 113.1(10) . .
N1 C5 C6 115.9(8) . .
C5 C6 C7 112.1(8) . .
C6 C7 C8 111.1(9) . .
N1 C9 C10 116.3(8) . .
C9 C10 C11 111.9(8) . .
C10 C11 C12 112.3(10) . .
N1 C13 C14 116.0(7) . .
C13 C14 C15 112.2(9) . .
C14 C15 C16 113.7(10) . .
C17 N2 C21 111.0(8) . .
C17 N2 C25 109.4(8) . .
C17 N2 C29 107.3(7) . .
C21 N2 C25 107.3(7) . .
C21 N2 C29 111.4(7) . .
C25 N2 C29 110.5(7) . .
N2 C17 C18 115.5(8) . .
C17 C18 C19 110.3(9) . .
C18 C19 C20 113.5(11) . .
N2 C21 C22 117.3(8) . .
C21 C22 C23 109.7(8) . .
C22 C23 C24 113.8(10) . .
N2 C25 C26 117.3(8) . .
C25 C26 C27 110.7(8) . .
C26 C27 C28 114.6(15) . .
N2 C29 C30 115.7(8) . .
C29 C30 C31 113.5(10) . .
C30 C31 C32 112.2(13) . .
C33 N3 C37 110.2(8) . .
C33 N3 C41 106.2(6) . .
C33 N3 C45 110.5(7) . .
C37 N3 C41 111.0(7) . .
C37 N3 C45 107.1(7) . .
C41 N3 C45 112.0(7) . .
N3 C33 C34 115.3(7) . .
C33 C34 C35 112.3(8) . .
C34 C35 C36 113.7(10) . .
N3 C37 C38 118.2(9) . .
C37 C38 C39 110.1(10) . .
C38 C39 C40 114.9(10) . .
N3 C41 C42 117.1(9) . .
C41 C42 C43 111.0(11) . .
C42 C43 C44 115.2(9) . .
N3 C45 C46 118.7(8) . .
C45 C46 C47 106.3(10) . .
C46 C47 C48 118.0(13) . .
N4 C49 C50 179(2) . .
C51 C52 H52A 109.5 . .
C51 C52 H52B 109.5 . .
C51 C52 H52C 109.5 . .
H52A C52 H52B 109.5 . .
H52A C52 H52C 109.5 . .
H52B C52 H52C 109.5 . .
C51A C52A H52D 109.5 . .
C51A C52A H52E 109.5 . .
C51A C52A H52F 109.5 . .
H52D C52A H52E 109.5 . .
H52D C52A H52F 109.5 . .
H52E C52A H52F 109.5 . .
N1 C1 H1A 108.5 . .
N1 C1 H1B 108.5 . .
H1A C1 H1B 107.5 . .
H1A C1 C2 108.5 . .
H1B C1 C2 108.5 . .
C1 C2 H2A 109.8 . .
C1 C2 H2B 109.8 . .
H2A C2 H2B 108.2 . .
H2A C2 C3 109.8 . .
H2B C2 C3 109.8 . .
C2 C3 H3A 109.0 . .
C2 C3 H3B 109.0 . .
H3A C3 H3B 107.8 . .
H3A C3 C4 109.0 . .
H3B C3 C4 109.0 . .
C3 C4 H4A 109.5 . .
C3 C4 H4B 109.5 . .
C3 C4 H4C 109.5 . .
H4A C4 H4B 109.5 . .
H4A C4 H4C 109.5 . .
H4B C4 H4C 109.5 . .
N1 C5 H5A 108.3 . .
N1 C5 H5B 108.3 . .
H5A C5 H5B 107.4 . .
H5A C5 C6 108.3 . .
H5B C5 C6 108.3 . .
C5 C6 H6A 109.2 . .
C5 C6 H6B 109.2 . .
H6A C6 H6B 107.9 . .
H6A C6 C7 109.2 . .
H6B C6 C7 109.2 . .
C6 C7 H7A 109.4 . .
C6 C7 H7B 109.4 . .
H7A C7 H7B 108.0 . .
H7A C7 C8 109.4 . .
H7B C7 C8 109.4 . .
C7 C8 H8A 109.5 . .
C7 C8 H8B 109.5 . .
C7 C8 H8C 109.5 . .
H8A C8 H8B 109.5 . .
H8A C8 H8C 109.5 . .
H8B C8 H8C 109.5 . .
N1 C9 H9A 108.2 . .
N1 C9 H9B 108.2 . .
H9A C9 H9B 107.4 . .
H9A C9 C10 108.2 . .
H9B C9 C10 108.2 . .
C9 C10 H10A 109.2 . .
C9 C10 H10B 109.2 . .
H10A C10 H10B 107.9 . .
H10A C10 C11 109.2 . .
H10B C10 C11 109.2 . .
C10 C11 H11A 109.1 . .
C10 C11 H11B 109.1 . .
H11A C11 H11B 107.9 . .
H11A C11 C12 109.1 . .
H11B C11 C12 109.1 . .
C11 C12 H12A 109.5 . .
C11 C12 H12B 109.5 . .
C11 C12 H12C 109.5 . .
H12A C12 H12B 109.5 . .
H12A C12 H12C 109.5 . .
H12B C12 H12C 109.5 . .
N1 C13 H13A 108.3 . .
N1 C13 H13B 108.3 . .
H13A C13 H13B 107.4 . .
H13A C13 C14 108.3 . .
H13B C13 C14 108.3 . .
C13 C14 H14A 109.2 . .
C13 C14 H14B 109.2 . .
H14A C14 H14B 107.9 . .
H14A C14 C15 109.2 . .
H14B C14 C15 109.2 . .
C14 C15 H15A 108.8 . .
C14 C15 H15B 108.8 . .
H15A C15 H15B 107.7 . .
H15A C15 C16 108.8 . .
H15B C15 C16 108.8 . .
C15 C16 H16A 109.5 . .
C15 C16 H16B 109.5 . .
C15 C16 H16C 109.5 . .
H16A C16 H16B 109.5 . .
H16A C16 H16C 109.5 . .
H16B C16 H16C 109.5 . .
N2 C17 H17A 108.4 . .
N2 C17 H17B 108.4 . .
H17A C17 H17B 107.5 . .
H17A C17 C18 108.4 . .
H17B C17 C18 108.4 . .
C17 C18 H18A 109.6 . .
C17 C18 H18B 109.6 . .
H18A C18 H18B 108.1 . .
H18A C18 C19 109.6 . .
H18B C18 C19 109.6 . .
C18 C19 H19A 108.9 . .
C18 C19 H19B 108.9 . .
H19A C19 H19B 107.7 . .
H19A C19 C20 108.9 . .
H19B C19 C20 108.9 . .
C19 C20 H20A 109.5 . .
C19 C20 H20B 109.5 . .
C19 C20 H20C 109.5 . .
H20A C20 H20B 109.5 . .
H20A C20 H20C 109.5 . .
H20B C20 H20C 109.5 . .
N2 C21 H21A 108.0 . .
N2 C21 H21B 108.0 . .
H21A C21 H21B 107.2 . .
H21A C21 C22 108.0 . .
H21B C21 C22 108.0 . .
C21 C22 H22A 109.7 . .
C21 C22 H22B 109.7 . .
H22A C22 H22B 108.2 . .
H22A C22 C23 109.7 . .
H22B C22 C23 109.7 . .
C22 C23 H23A 108.8 . .
C22 C23 H23B 108.8 . .
H23A C23 H23B 107.7 . .
H23A C23 C24 108.8 . .
H23B C23 C24 108.8 . .
C23 C24 H24A 109.5 . .
C23 C24 H24B 109.5 . .
C23 C24 H24C 109.5 . .
H24A C24 H24B 109.5 . .
H24A C24 H24C 109.5 . .
H24B C24 H24C 109.5 . .
N2 C25 H25A 108.0 . .
N2 C25 H25B 108.0 . .
H25A C25 H25B 107.2 . .
H25A C25 C26 108.0 . .
H25B C25 C26 108.0 . .
C25 C26 H26A 109.5 . .
C25 C26 H26B 109.5 . .
H26A C26 H26B 108.1 . .
H26A C26 C27 109.5 . .
H26B C26 C27 109.5 . .
C26 C27 H27A 108.6 . .
C26 C27 H27B 108.6 . .
H27A C27 H27B 107.6 . .
H27A C27 C28 108.6 . .
H27B C27 C28 108.6 . .
C27 C28 H28A 109.5 . .
C27 C28 H28B 109.5 . .
C27 C28 H28C 109.5 . .
H28A C28 H28B 109.5 . .
H28A C28 H28C 109.5 . .
H28B C28 H28C 109.5 . .
N2 C29 H29A 108.3 . .
N2 C29 H29B 108.3 . .
H29A C29 H29B 107.4 . .
H29A C29 C30 108.3 . .
H29B C29 C30 108.3 . .
C29 C30 H30A 108.9 . .
C29 C30 H30B 108.9 . .
H30A C30 H30B 107.7 . .
H30A C30 C31 108.9 . .
H30B C30 C31 108.9 . .
C30 C31 H31A 109.2 . .
C30 C31 H31B 109.2 . .
H31A C31 H31B 107.9 . .
H31A C31 C32 109.2 . .
H31B C31 C32 109.2 . .
C31 C32 H32A 109.5 . .
C31 C32 H32B 109.5 . .
C31 C32 H32C 109.5 . .
H32A C32 H32B 109.5 . .
H32A C32 H32C 109.5 . .
H32B C32 H32C 109.5 . .
N3 C33 H33A 108.4 . .
N3 C33 H33B 108.4 . .
H33A C33 H33B 107.5 . .
H33A C33 C34 108.4 . .
H33B C33 C34 108.4 . .
C33 C34 H34A 109.1 . .
C33 C34 H34B 109.1 . .
H34A C34 H34B 107.9 . .
H34A C34 C35 109.1 . .
H34B C34 C35 109.1 . .
C34 C35 H35A 108.8 . .
C34 C35 H35B 108.8 . .
H35A C35 H35B 107.7 . .
H35A C35 C36 108.8 . .
H35B C35 C36 108.8 . .
C35 C36 H36A 109.5 . .
C35 C36 H36B 109.5 . .
C35 C36 H36C 109.5 . .
H36A C36 H36B 109.5 . .
H36A C36 H36C 109.5 . .
H36B C36 H36C 109.5 . .
N3 C37 H37A 107.8 . .
N3 C37 H37B 107.8 . .
H37A C37 H37B 107.1 . .
H37A C37 C38 107.8 . .
H37B C37 C38 107.8 . .
C37 C38 H38A 109.6 . .
C37 C38 H38B 109.6 . .
H38A C38 H38B 108.1 . .
H38A C38 C39 109.6 . .
H38B C38 C39 109.6 . .
C38 C39 H39A 108.5 . .
C38 C39 H39B 108.5 . .
H39A C39 H39B 107.5 . .
H39A C39 C40 108.5 . .
H39B C39 C40 108.5 . .
C39 C40 H40A 109.5 . .
C39 C40 H40B 109.5 . .
C39 C40 H40C 109.5 . .
H40A C40 H40B 109.5 . .
H40A C40 H40C 109.5 . .
H40B C40 H40C 109.5 . .
N3 C41 H41A 108.0 . .
N3 C41 H41B 108.0 . .
H41A C41 H41B 107.3 . .
H41A C41 C42 108.0 . .
H41B C41 C42 108.0 . .
C41 C42 H42A 109.4 . .
C41 C42 H42B 109.4 . .
H42A C42 H42B 108.0 . .
H42A C42 C43 109.4 . .
H42B C42 C43 109.4 . .
C42 C43 H43A 108.5 . .
C42 C43 H43B 108.5 . .
H43A C43 H43B 107.5 . .
H43A C43 C44 108.5 . .
H43B C43 C44 108.5 . .
C43 C44 H44A 109.5 . .
C43 C44 H44B 109.5 . .
C43 C44 H44C 109.5 . .
H44A C44 H44B 109.5 . .
H44A C44 H44C 109.5 . .
H44B C44 H44C 109.5 . .
N3 C45 H45A 107.6 . .
N3 C45 H45B 107.6 . .
H45A C45 H45B 107.1 . .
H45A C45 C46 107.6 . .
H45B C45 C46 107.6 . .
C45 C46 H46A 110.5 . .
C45 C46 H46B 110.5 . .
H46A C46 H46B 108.7 . .
H46A C46 C47 110.5 . .
H46B C46 C47 110.5 . .
C46 C47 H47A 107.8 . .
C46 C47 H47B 107.8 . .
H47A C47 H47B 107.1 . .
H47A C47 C48 107.8 . .
H47B C47 C48 107.8 . .
C47 C48 H48A 109.5 . .
C47 C48 H48B 109.5 . .
C47 C48 H48C 109.5 . .
H48A C48 H48B 109.5 . .
H48A C48 H48C 109.5 . .
H48B C48 H48C 109.5 . .
C49 C50 H50A 109.5 . .
C49 C50 H50B 109.5 . .
C49 C50 H50C 109.5 . .
H50A C50 H50B 109.5 . .
H50A C50 H50C 109.5 . .
H50B C50 H50C 109.5 . .

loop_
_geom_bond_atom_site_label_1
_geom_bond_atom_site_label_2
_geom_bond_distance
_geom_bond_site_symmetry_2
Mo1 O2 1.955(4) .
Mo1 O3 2.016(2) .
Mo1 O5 1.688(3) .
Mo1 O7 1.851(4) .
Mo1 O9 1.878(3) .
Mo1 O24 2.459(3) .
Mo2 O6 1.689(5) .
Mo2 O7 1.962(3) .
Mo2 O7 1.962(3) 12_655
Mo2 O10 1.935(3) .
Mo2 O10 1.935(3) 12_655
Mo2 O24 2.447(5) .
Mo3 O10 1.874(3) .
Mo3 O12 1.685(4) .
Mo3 O13 1.9189(14) .
Mo3 O15 1.927(4) .
Mo3 O21 1.998(3) .
Mo3 O23 2.424(3) .
Mo4 O17 1.683(4) .
Mo4 O18 1.911(4) .
Mo4 O19 1.999(4) .
Mo4 O20 1.9069(10) .
Mo4 O21 1.864(4) .
Mo4 O23 2.460(3) .
Mo5 O9 1.921(3) .
Mo5 O11 1.677(4) .
Mo5 O14 1.954(4) .
Mo5 O15 1.894(4) .
Mo5 O18 1.924(4) .
Mo5 O23 2.443(3) .
Mo6 O1 2.011(2) .
Mo6 O2 1.972(4) .
Mo6 O4 1.690(4) .
Mo6 O8 1.841(4) .
Mo6 O14 1.857(4) .
Mo6 O22 2.460(3) .
Mo7 O8 2.009(4) .
Mo7 O8 2.009(4) 12_655
Mo7 O16 1.678(6) .
Mo7 O19 1.840(4) .
Mo7 O19 1.840(4) 12_655
Mo7 O22 2.457(5) .
Co O1 2.128(5) .
Co O2 2.093(3) .
Co O2 2.093(3) 12_655
Co O3 2.113(5) .
Co N5 2.092(5) .
Co N5 2.092(5) 12_655
P O24 1.537(5) .
P O22 1.532(5) .
P O23 1.538(3) .
P O23 1.538(3) 12_655
O1 Mo6 2.011(2) 12_655
O3 Mo1 2.016(2) 12_655
O13 Mo3 1.9189(14) 12_655
O20 Mo4 1.9069(10) 12_655
O24 Mo1 2.459(3) 12_655
O22 Mo6 2.460(3) 12_655
N5 C51 1.236(11) .
N5 C51A 1.141(11) .
C51 C52 1.494(13) .
C51A C52A 1.456(13) .
N1 C1 1.531(9) .
N1 C5 1.514(9) .
N1 C9 1.518(9) .
N1 C13 1.518(10) .
C1 C2 1.527(12) .
C2 C3 1.534(12) .
C3 C4 1.507(13) .
C5 C6 1.512(11) .
C6 C7 1.524(11) .
C7 C8 1.510(11) .
C9 C10 1.524(10) .
C10 C11 1.516(12) .
C11 C12 1.503(12) .
C13 C14 1.509(12) .
C14 C15 1.500(11) .
C15 C16 1.484(12) .
N2 C17 1.522(10) .
N2 C21 1.530(10) .
N2 C25 1.536(9) .
N2 C29 1.518(10) .
C17 C18 1.524(11) .
C18 C19 1.519(11) .
C19 C20 1.502(13) .
C21 C22 1.517(11) .
C22 C23 1.525(11) .
C23 C24 1.496(12) .
C25 C26 1.509(11) .
C26 C27 1.527(10) .
C27 C28 1.497(13) .
C29 C30 1.499(11) .
C30 C31 1.509(14) .
C31 C32 1.498(14) .
N3 C33 1.531(9) .
N3 C37 1.510(10) .
N3 C41 1.525(9) .
N3 C45 1.517(9) .
C33 C34 1.513(10) .
C34 C35 1.504(12) .
C35 C36 1.504(11) .
C37 C38 1.515(12) .
C38 C39 1.523(11) .
C39 C40 1.507(13) .
C41 C42 1.508(12) .
C42 C43 1.521(13) .
C43 C44 1.499(11) .
C45 C46 1.511(11) .
C46 C47 1.524(12) .
C47 C48 1.446(13) .
N4 C49 1.162(14) .
C49 C50 1.461(15) .
C52 H52A 0.980 .
C52 H52B 0.980 .
C52 H52C 0.980 .
C52A H52D 0.980 .
C52A H52E 0.980 .
C52A H52F 0.980 .
C1 H1A 0.990 .
C1 H1B 0.990 .
C2 H2A 0.990 .
C2 H2B 0.990 .
C3 H3A 0.990 .
C3 H3B 0.990 .
C4 H4A 0.980 .
C4 H4B 0.980 .
C4 H4C 0.980 .
C5 H5A 0.990 .
C5 H5B 0.990 .
C6 H6A 0.990 .
C6 H6B 0.990 .
C7 H7A 0.990 .
C7 H7B 0.990 .
C8 H8A 0.980 .
C8 H8B 0.980 .
C8 H8C 0.980 .
C9 H9A 0.990 .
C9 H9B 0.990 .
C10 H10A 0.990 .
C10 H10B 0.990 .
C11 H11A 0.990 .
C11 H11B 0.990 .
C12 H12A 0.980 .
C12 H12B 0.980 .
C12 H12C 0.980 .
C13 H13A 0.990 .
C13 H13B 0.990 .
C14 H14A 0.990 .
C14 H14B 0.990 .
C15 H15A 0.990 .
C15 H15B 0.990 .
C16 H16A 0.980 .
C16 H16B 0.980 .
C16 H16C 0.980 .
C17 H17A 0.990 .
C17 H17B 0.990 .
C18 H18A 0.990 .
C18 H18B 0.990 .
C19 H19A 0.990 .
C19 H19B 0.990 .
C20 H20A 0.980 .
C20 H20B 0.980 .
C20 H20C 0.980 .
C21 H21A 0.990 .
C21 H21B 0.990 .
C22 H22A 0.990 .
C22 H22B 0.990 .
C23 H23A 0.990 .
C23 H23B 0.990 .
C24 H24A 0.980 .
C24 H24B 0.980 .
C24 H24C 0.980 .
C25 H25A 0.990 .
C25 H25B 0.990 .
C26 H26A 0.990 .
C26 H26B 0.990 .
C27 H27A 0.990 .
C27 H27B 0.990 .
C28 H28A 0.980 .
C28 H28B 0.980 .
C28 H28C 0.980 .
C29 H29A 0.990 .
C29 H29B 0.990 .
C30 H30A 0.990 .
C30 H30B 0.990 .
C31 H31A 0.990 .
C31 H31B 0.990 .
C32 H32A 0.980 .
C32 H32B 0.980 .
C32 H32C 0.980 .
C33 H33A 0.990 .
C33 H33B 0.990 .
C34 H34A 0.990 .
C34 H34B 0.990 .
C35 H35A 0.990 .
C35 H35B 0.990 .
C36 H36A 0.980 .
C36 H36B 0.980 .
C36 H36C 0.980 .
C37 H37A 0.990 .
C37 H37B 0.990 .
C38 H38A 0.990 .
C38 H38B 0.990 .
C39 H39A 0.990 .
C39 H39B 0.990 .
C40 H40A 0.980 .
C40 H40B 0.980 .
C40 H40C 0.980 .
C41 H41A 0.990 .
C41 H41B 0.990 .
C42 H42A 0.990 .
C42 H42B 0.990 .
C43 H43A 0.990 .
C43 H43B 0.990 .
C44 H44A 0.980 .
C44 H44B 0.980 .
C44 H44C 0.980 .
C45 H45A 0.990 .
C45 H45B 0.990 .
C46 H46A 0.990 .
C46 H46B 0.990 .
C47 H47A 0.990 .
C47 H47B 0.990 .
C48 H48A 0.980 .
C48 H48B 0.980 .
C48 H48C 0.980 .
C50 H50A 0.980 .
C50 H50B 0.980 .
C50 H50C 0.980 .
